data_4060294
_journal_name_full Organometallics
_journal_paper_doi 10.1021/om0489913
_journal_year 2005
_chemical_formula_sum 'C71 H75 B F24 Fe N2 O'
_chemical_formula_weight 1494.99
_chemical_name_common holph13
_space_group_IT_number 14
_symmetry_cell_setting monoclinic
_symmetry_space_group_name_Hall '-P 2ybc'
_symmetry_space_group_name_H-M 'P 1 21/c 1'
_cell_angle_alpha 90
_cell_angle_beta 105.5290(10)
_cell_angle_gamma 90
_cell_formula_units_Z 8
_cell_length_a 23.6273(12)
_cell_length_b 26.2410(13)
_cell_length_c 24.4746(12)
_cell_measurement_temperature 193(2)
_cell_volume 14620.4(13)
_diffrn_ambient_temperature 193(2)
_exptl_crystal_density_diffrn 1.358
_cod_depositor_comments
;
The following automatic conversions were performed:
'_symmetry_cell_setting' value 'Monoclinic' changed to 'monoclinic'
according to '/home/saulius/struct/CIF-dictionaries/cif_core.dic'
dictionary named 'cif_core.dic' version 2.4.1 from 2010-06-29.

Automatic conversion script
Id: cif_fix_enum 1527 2010-12-29 10:47:43Z saulius 
;
_cod_original_sg_symbol_H-M 'P 21/c'
_cod_database_code 4060294

loop_
_symmetry_equiv_pos_as_xyz
'x, y, z'
'-x, y+1/2, -z+1/2'
'-x, -y, -z'
'x, -y-1/2, z-1/2'

loop_
_atom_site_label
_atom_site_type_symbol
_atom_site_fract_x
_atom_site_fract_y
_atom_site_fract_z
_atom_site_U_iso_or_equiv
_atom_site_adp_type
_atom_site_occupancy
_atom_site_symmetry_multiplicity
_atom_site_calc_flag
_atom_site_refinement_flags
_atom_site_disorder_assembly
_atom_site_disorder_group
Fe1 Fe 1.21937(3) 0.08382(3) 0.46470(3) 0.0339(2) Uani 1 1 d D . .
N11 N 1.25720(18) 0.11823(16) 0.53521(17) 0.0341(10) Uani 1 1 d D . .
N21 N 1.23046(17) 0.01611(15) 0.49826(16) 0.0302(10) Uani 1 1 d D . .
O1 O 1.18334(16) 0.10908(13) 0.38704(14) 0.0396(9) Uani 1 1 d . . .
C1 C 1.1042(3) 0.1714(3) 0.3482(3) 0.0656(19) Uani 1 1 d . . .
H1A H 1.0961 0.208 0.3444 0.098 Uiso 1 1 calc R . .
H1B H 1.0817 0.1561 0.3722 0.098 Uiso 1 1 calc R . .
H1C H 1.0929 0.1555 0.3106 0.098 Uiso 1 1 calc R . .
C2 C 1.1680(3) 0.1631(2) 0.3743(2) 0.0470(15) Uani 1 1 d . . .
H2A H 1.1903 0.1761 0.3483 0.056 Uiso 1 1 calc R . .
H2B H 1.1802 0.183 0.4099 0.056 Uiso 1 1 calc R . .
C3 C 1.1708(3) 0.0758(2) 0.3366(2) 0.0517(16) Uani 1 1 d . . .
H3A H 1.1292 0.0801 0.3151 0.062 Uiso 1 1 calc R . .
H3B H 1.1765 0.0398 0.3491 0.062 Uiso 1 1 calc R . .
C4 C 1.2092(4) 0.0871(3) 0.2985(3) 0.078(2) Uani 1 1 d . . .
H4A H 1.2009 0.0626 0.2671 0.117 Uiso 1 1 calc R . .
H4B H 1.2505 0.0843 0.32 0.117 Uiso 1 1 calc R . .
H4C H 1.2013 0.1217 0.2834 0.117 Uiso 1 1 calc R . .
C11 C 1.3125(3) 0.1255(2) 0.6412(2) 0.0482(16) Uani 1 1 d . . .
C21 C 1.2809(2) 0.0965(2) 0.5858(2) 0.0381(13) Uani 1 1 d . . .
C31 C 1.2800(2) 0.0433(2) 0.5910(2) 0.0381(13) Uani 1 1 d . . .
H31A H 1.2983 0.0313 0.6282 0.046 Uiso 1 1 calc R . .
C41 C 1.2574(2) 0.0045(2) 0.5519(2) 0.0331(13) Uani 1 1 d . . .
C51 C 1.2624(3) -0.0500(2) 0.5773(2) 0.0408(14) Uani 1 1 d . . .
C61 C 1.3778(3) 0.1123(3) 0.6527(3) 0.067(2) Uani 1 1 d . . .
H61A H 1.3999 0.1292 0.6877 0.1 Uiso 1 1 calc R . .
H61B H 1.3924 0.1241 0.621 0.1 Uiso 1 1 calc R . .
H61C H 1.383 0.0754 0.6569 0.1 Uiso 1 1 calc R . .
C71 C 1.2882(3) 0.1072(3) 0.6904(3) 0.071(2) Uani 1 1 d . . .
H71A H 1.3073 0.1262 0.7249 0.107 Uiso 1 1 calc R . .
H71B H 1.2961 0.0707 0.6968 0.107 Uiso 1 1 calc R . .
H71C H 1.2457 0.1132 0.6807 0.107 Uiso 1 1 calc R . .
C81 C 1.3074(3) 0.1840(2) 0.6399(3) 0.067(2) Uani 1 1 d . . .
H81A H 1.3296 0.198 0.6765 0.1 Uiso 1 1 calc R . .
H81B H 1.266 0.1938 0.6326 0.1 Uiso 1 1 calc R . .
H81C H 1.3234 0.1976 0.6098 0.1 Uiso 1 1 calc R . .
C91 C 1.3260(3) -0.0610(3) 0.6118(3) 0.067(2) Uani 1 1 d . . .
H91A H 1.3525 -0.057 0.5874 0.101 Uiso 1 1 calc R . .
H91B H 1.3286 -0.0959 0.6265 0.101 Uiso 1 1 calc R . .
H91C H 1.3373 -0.037 0.6436 0.101 Uiso 1 1 calc R . .
C101 C 1.2217(4) -0.0519(3) 0.6166(3) 0.070(2) Uani 1 1 d . . .
H10A H 1.2338 -0.026 0.6462 0.106 Uiso 1 1 calc R . .
H10B H 1.224 -0.0857 0.6341 0.106 Uiso 1 1 calc R . .
H10C H 1.1812 -0.0453 0.5945 0.106 Uiso 1 1 calc R . .
C111 C 1.2458(3) -0.0946(2) 0.5348(2) 0.0502(16) Uani 1 1 d . . .
H11A H 1.2725 -0.0952 0.5103 0.075 Uiso 1 1 calc R . .
H11B H 1.2053 -0.0901 0.5115 0.075 Uiso 1 1 calc R . .
H11C H 1.249 -0.1268 0.5557 0.075 Uiso 1 1 calc R . .
C12 C 1.2487(2) 0.17182(19) 0.5218(2) 0.0362(13) Uani 1 1 d . . .
C22 C 1.1981(2) 0.1958(2) 0.5287(2) 0.0376(13) Uani 1 1 d . . .
C32 C 1.1868(3) 0.2451(2) 0.5092(3) 0.0494(16) Uani 1 1 d . . .
H32A H 1.1531 0.2623 0.514 0.059 Uiso 1 1 calc R . .
C42 C 1.2239(3) 0.2698(2) 0.4828(3) 0.0594(18) Uani 1 1 d . . .
H42A H 1.2149 0.3035 0.4688 0.071 Uiso 1 1 calc R . .
C52 C 1.2737(3) 0.2463(2) 0.4766(3) 0.0536(16) Uani 1 1 d . . .
H52A H 1.2993 0.2641 0.4593 0.064 Uiso 1 1 calc R . .
C62 C 1.2872(3) 0.1965(2) 0.4955(2) 0.0440(15) Uani 1 1 d . . .
C72 C 1.1555(3) 0.1679(2) 0.5553(2) 0.0445(15) Uani 1 1 d . . .
H72A H 1.1781 0.1405 0.5803 0.053 Uiso 1 1 calc R . .
C82 C 1.1073(3) 0.1419(3) 0.5091(3) 0.0624(19) Uani 1 1 d . . .
H82A H 1.1253 0.1193 0.4867 0.094 Uiso 1 1 calc R . .
H82B H 1.0838 0.1679 0.4842 0.094 Uiso 1 1 calc R . .
H82C H 1.0819 0.122 0.5268 0.094 Uiso 1 1 calc R . .
C92 C 1.1284(3) 0.2021(3) 0.5920(3) 0.071(2) Uani 1 1 d . . .
H92A H 1.1027 0.1818 0.6089 0.107 Uiso 1 1 calc R . .
H92B H 1.1054 0.2291 0.5685 0.107 Uiso 1 1 calc R . .
H92C H 1.1597 0.2174 0.6222 0.107 Uiso 1 1 calc R . .
C102 C 1.3423(3) 0.1715(2) 0.4880(3) 0.0569(17) Uani 1 1 d . . .
H10D H 1.3441 0.1362 0.5036 0.068 Uiso 1 1 calc R . .
C112 C 1.3981(3) 0.1999(3) 0.5212(4) 0.091(3) Uani 1 1 d . . .
H11D H 1.4325 0.178 0.5247 0.137 Uiso 1 1 calc R . .
H11E H 1.3946 0.2087 0.5591 0.137 Uiso 1 1 calc R . .
H11F H 1.4028 0.2312 0.5009 0.137 Uiso 1 1 calc R . .
C122 C 1.3421(3) 0.1675(3) 0.4254(3) 0.076(2) Uani 1 1 d . . .
H12A H 1.3066 0.1494 0.4044 0.113 Uiso 1 1 calc R . .
H12B H 1.3769 0.1487 0.4223 0.113 Uiso 1 1 calc R . .
H12C H 1.3425 0.2017 0.4096 0.113 Uiso 1 1 calc R . .
C13 C 1.2104(2) -0.01697(18) 0.4501(2) 0.0308(12) Uani 1 1 d . . .
C23 C 1.1497(2) -0.0265(2) 0.4288(2) 0.0386(14) Uani 1 1 d . . .
C33 C 1.1315(3) -0.0539(2) 0.3778(2) 0.0471(15) Uani 1 1 d . . .
H33A H 1.0911 -0.0621 0.3631 0.056 Uiso 1 1 calc R . .
C43 C 1.1707(3) -0.0688(2) 0.3489(2) 0.0512(16) Uani 1 1 d . . .
H43A H 1.1571 -0.0864 0.3139 0.061 Uiso 1 1 calc R . .
C53 C 1.2302(3) -0.0588(2) 0.3698(2) 0.0476(16) Uani 1 1 d . . .
H53A H 1.2567 -0.0698 0.3492 0.057 Uiso 1 1 calc R . .
C63 C 1.2513(2) -0.0327(2) 0.4206(2) 0.0376(13) Uani 1 1 d . . .
C73 C 1.1046(2) -0.0089(2) 0.4586(3) 0.0460(15) Uani 1 1 d . . .
H73A H 1.1259 0.0094 0.494 0.055 Uiso 1 1 calc R . .
C83 C 1.0613(3) 0.0282(2) 0.4217(3) 0.0588(17) Uani 1 1 d . . .
H83A H 1.0827 0.0572 0.4117 0.088 Uiso 1 1 calc R . .
H83B H 1.034 0.0405 0.4427 0.088 Uiso 1 1 calc R . .
H83C H 1.0393 0.0109 0.3871 0.088 Uiso 1 1 calc R . .
C93 C 1.0711(3) -0.0545(3) 0.4759(3) 0.074(2) Uani 1 1 d . . .
H93A H 1.0993 -0.0779 0.5001 0.11 Uiso 1 1 calc R . .
H93B H 1.049 -0.0726 0.4418 0.11 Uiso 1 1 calc R . .
H93C H 1.0438 -0.0419 0.4967 0.11 Uiso 1 1 calc R . .
C103 C 1.3168(3) -0.0222(2) 0.4445(3) 0.0464(15) Uani 1 1 d . . .
H10E H 1.3249 -0.0216 0.4868 0.056 Uiso 1 1 calc R . .
C113 C 1.3565(3) -0.0631(3) 0.4300(3) 0.0638(19) Uani 1 1 d . . .
H11G H 1.3462 -0.0964 0.4427 0.096 Uiso 1 1 calc R . .
H11H H 1.3976 -0.0553 0.4492 0.096 Uiso 1 1 calc R . .
H11I H 1.3512 -0.0637 0.3889 0.096 Uiso 1 1 calc R . .
C123 C 1.3323(3) 0.0299(3) 0.4264(4) 0.076(2) Uani 1 1 d . . .
H12D H 1.308 0.0557 0.4381 0.114 Uiso 1 1 calc R . .
H12E H 1.3251 0.0307 0.3851 0.114 Uiso 1 1 calc R . .
H12F H 1.3739 0.037 0.4443 0.114 Uiso 1 1 calc R . .
Fe2 Fe 0.71413(4) 0.07201(3) -0.00454(4) 0.0471(2) Uani 1 1 d . . .
O2 O 0.64572(19) 0.09081(17) 0.02333(17) 0.0611(12) Uani 1 1 d . . .
N14 N 0.7298(2) 0.08371(19) -0.07715(19) 0.0446(12) Uani 1 1 d . . .
N24 N 0.7871(2) 0.03594(17) 0.02838(18) 0.0416(12) Uani 1 1 d . . .
C5 C 0.5443(3) 0.0565(4) -0.0152(4) 0.094(3) Uani 1 1 d . . .
H5A H 0.5073 0.0627 -0.044 0.141 Uiso 1 1 calc R . .
H5B H 0.5368 0.0545 0.0223 0.141 Uiso 1 1 calc R . .
H5C H 0.5614 0.0243 -0.0234 0.141 Uiso 1 1 calc R . .
C6 C 0.5859(3) 0.0988(3) -0.0158(3) 0.072(2) Uani 1 1 d . . .
H6A H 0.5693 0.1308 -0.005 0.086 Uiso 1 1 calc R . .
H6B H 0.5895 0.1031 -0.0549 0.086 Uiso 1 1 calc R . .
C7 C 0.6488(4) 0.0934(3) 0.0845(3) 0.079(2) Uani 1 1 d . . .
H7A H 0.6217 0.0677 0.093 0.094 Uiso 1 1 calc R . .
H7B H 0.6891 0.0844 0.1066 0.094 Uiso 1 1 calc R . .
C8 C 0.6339(4) 0.1433(4) 0.1031(4) 0.107(3) Uani 1 1 d . . .
H8A H 0.6452 0.1446 0.1446 0.161 Uiso 1 1 calc R . .
H8B H 0.5915 0.1489 0.0889 0.161 Uiso 1 1 calc R . .
H8C H 0.6549 0.1699 0.0883 0.161 Uiso 1 1 calc R . .
C14 C 0.7919(3) 0.0837(4) -0.1497(3) 0.084(3) Uani 1 1 d . . .
C24 C 0.7779(3) 0.0705(3) -0.0922(3) 0.0610(19) Uani 1 1 d . . .
C34 C 0.8226(3) 0.0435(3) -0.0532(3) 0.068(2) Uani 1 1 d . . .
H34A H 0.8551 0.0352 -0.0674 0.082 Uiso 1 1 calc R . .
C44 C 0.8285(3) 0.0266(3) 0.0019(3) 0.0551(17) Uani 1 1 d . . .
C54 C 0.8861(3) -0.0045(3) 0.0271(3) 0.075(2) Uani 1 1 d . . .
C64 C 0.7439(4) 0.1119(4) -0.1935(3) 0.105(3) Uani 1 1 d . . .
H64A H 0.7361 0.1447 -0.1778 0.158 Uiso 1 1 calc R . .
H64B H 0.708 0.0913 -0.203 0.158 Uiso 1 1 calc R . .
H64C H 0.7569 0.1177 -0.2278 0.158 Uiso 1 1 calc R . .
C74 C 0.8023(4) 0.0328(4) -0.1782(3) 0.123(4) Uani 1 1 d . . .
H74A H 0.8349 0.0142 -0.1528 0.184 Uiso 1 1 calc R . .
H74B H 0.8119 0.0401 -0.214 0.184 Uiso 1 1 calc R . .
H74C H 0.7667 0.0119 -0.1859 0.184 Uiso 1 1 calc R . .
C84 C 0.8472(4) 0.1159(5) -0.1363(5) 0.156(6) Uani 1 1 d . . .
H84A H 0.841 0.1468 -0.1161 0.235 Uiso 1 1 calc R . .
H84B H 0.8564 0.1254 -0.1718 0.235 Uiso 1 1 calc R . .
H84C H 0.88 0.0964 -0.1125 0.235 Uiso 1 1 calc R . .
C94 C 0.8866(5) -0.0484(4) -0.0136(4) 0.127(4) Uani 1 1 d . . .
H94A H 0.9219 -0.0692 0.0012 0.191 Uiso 1 1 calc R . .
H94B H 0.8866 -0.0348 -0.0508 0.191 Uiso 1 1 calc R . .
H94C H 0.8516 -0.0696 -0.0172 0.191 Uiso 1 1 calc R . .
C104 C 0.9403(3) 0.0296(4) 0.0312(4) 0.101(3) Uani 1 1 d . . .
H10F H 0.9761 0.0102 0.0481 0.152 Uiso 1 1 calc R . .
H10G H 0.9384 0.0593 0.0549 0.152 Uiso 1 1 calc R . .
H10H H 0.9407 0.041 -0.0068 0.152 Uiso 1 1 calc R . .
C114 C 0.8912(3) -0.0287(3) 0.0863(3) 0.084(3) Uani 1 1 d . . .
H11J H 0.9264 -0.05 0.0971 0.126 Uiso 1 1 calc R . .
H11K H 0.8564 -0.0496 0.0846 0.126 Uiso 1 1 calc R . .
H11L H 0.8939 -0.0016 0.1144 0.126 Uiso 1 1 calc R . .
C15 C 0.6760(3) 0.1048(2) -0.1131(2) 0.0457(15) Uani 1 1 d . . .
C25 C 0.6630(3) 0.1565(3) -0.1100(3) 0.0565(17) Uani 1 1 d . . .
C35 C 0.6068(3) 0.1736(3) -0.1407(3) 0.0638(19) Uani 1 1 d . . .
H35A H 0.5966 0.2084 -0.1391 0.077 Uiso 1 1 calc R . .
C45 C 0.5667(3) 0.1399(3) -0.1729(3) 0.072(2) Uani 1 1 d . . .
H45A H 0.5289 0.1517 -0.1931 0.086 Uiso 1 1 calc R . .
C55 C 0.5809(3) 0.0897(3) -0.1760(3) 0.068(2) Uani 1 1 d . . .
H55A H 0.5528 0.0672 -0.1989 0.081 Uiso 1 1 calc R . .
C65 C 0.6351(3) 0.0707(2) -0.1469(3) 0.0523(16) Uani 1 1 d . . .
C75 C 0.7056(4) 0.1928(3) -0.0734(3) 0.083(2) Uani 1 1 d . . .
H75A H 0.7431 0.1741 -0.0566 0.1 Uiso 1 1 calc R . .
C85 C 0.6827(5) 0.2137(4) -0.0245(4) 0.117(3) Uani 1 1 d . . .
H85A H 0.6647 0.186 -0.0082 0.175 Uiso 1 1 calc R . .
H85B H 0.6533 0.2403 -0.0391 0.175 Uiso 1 1 calc R . .
H85C H 0.7154 0.2283 0.0047 0.175 Uiso 1 1 calc R . .
C95 C 0.7190(6) 0.2381(4) -0.1076(5) 0.160(6) Uani 1 1 d . . .
H95A H 0.7361 0.2256 -0.1374 0.24 Uiso 1 1 calc R . .
H95B H 0.7468 0.2611 -0.0824 0.24 Uiso 1 1 calc R . .
H95C H 0.6825 0.2566 -0.1249 0.24 Uiso 1 1 calc R . .
C105 C 0.6495(4) 0.0137(3) -0.1496(3) 0.071(2) Uani 1 1 d . . .
H10I H 0.6933 0.0103 -0.1376 0.085 Uiso 1 1 calc R . .
C115 C 0.6256(6) -0.0164(4) -0.1072(6) 0.157(5) Uani 1 1 d . . .
H11M H 0.6369 -0.0523 -0.1078 0.236 Uiso 1 1 calc R . .
H11N H 0.5826 -0.0137 -0.1176 0.236 Uiso 1 1 calc R . .
H11O H 0.6418 -0.0025 -0.069 0.236 Uiso 1 1 calc R . .
C125 C 0.6281(5) -0.0082(4) -0.2097(4) 0.136(5) Uani 1 1 d . . .
H12G H 0.6382 -0.0444 -0.2092 0.205 Uiso 1 1 calc R . .
H12H H 0.6469 0.0101 -0.235 0.205 Uiso 1 1 calc R . .
H12I H 0.5853 -0.0042 -0.2234 0.205 Uiso 1 1 calc R . .
C16 C 0.7911(3) 0.0317(2) 0.0879(2) 0.0447(15) Uani 1 1 d . . .
C26 C 0.8183(3) 0.0713(2) 0.1239(3) 0.0540(17) Uani 1 1 d . . .
C36 C 0.8152(3) 0.0700(3) 0.1800(3) 0.075(2) Uani 1 1 d . . .
H36A H 0.8337 0.0961 0.2055 0.09 Uiso 1 1 calc R . .
C46 C 0.7860(4) 0.0316(3) 0.1993(3) 0.088(3) Uani 1 1 d . . .
H46A H 0.7842 0.0316 0.2376 0.106 Uiso 1 1 calc R . .
C56 C 0.7597(4) -0.0065(3) 0.1638(3) 0.077(2) Uani 1 1 d . . .
H56A H 0.7398 -0.0327 0.1779 0.092 Uiso 1 1 calc R . .
C66 C 0.7610(3) -0.0081(3) 0.1076(3) 0.0593(18) Uani 1 1 d . . .
C76 C 0.8476(3) 0.1146(3) 0.1021(3) 0.0661(19) Uani 1 1 d . . .
H76A H 0.8627 0.1009 0.0705 0.079 Uiso 1 1 calc R . .
C86 C 0.8034(4) 0.1576(3) 0.0767(5) 0.121(4) Uani 1 1 d . . .
H86A H 0.7702 0.1432 0.0478 0.181 Uiso 1 1 calc R . .
H86B H 0.8229 0.1835 0.0593 0.181 Uiso 1 1 calc R . .
H86C H 0.7891 0.1732 0.1068 0.181 Uiso 1 1 calc R . .
C96 C 0.8998(5) 0.1372(5) 0.1457(5) 0.164(6) Uani 1 1 d . . .
H96A H 0.9289 0.1105 0.1602 0.247 Uiso 1 1 calc R . .
H96B H 0.8866 0.1516 0.1771 0.247 Uiso 1 1 calc R . .
H96C H 0.9176 0.1641 0.128 0.247 Uiso 1 1 calc R . .
C106 C 0.7301(4) -0.0506(3) 0.0704(3) 0.079(2) Uani 1 1 d . . .
H10J H 0.7405 -0.0483 0.0335 0.095 Uiso 1 1 calc R . .
C116 C 0.7478(5) -0.1035(3) 0.0950(5) 0.132(4) Uani 1 1 d . . .
H11P H 0.7905 -0.1073 0.1034 0.198 Uiso 1 1 calc R . .
H11Q H 0.7287 -0.1294 0.0674 0.198 Uiso 1 1 calc R . .
H11R H 0.7355 -0.1077 0.1299 0.198 Uiso 1 1 calc R . .
C126 C 0.6636(4) -0.0459(4) 0.0581(5) 0.132(4) Uani 1 1 d . . .
H12J H 0.6513 -0.012 0.0424 0.197 Uiso 1 1 calc R . .
H12K H 0.6519 -0.0505 0.0934 0.197 Uiso 1 1 calc R . .
H12L H 0.6447 -0.072 0.0307 0.197 Uiso 1 1 calc R . .
B1 B 0.5105(3) 0.1706(2) 0.2614(2) 0.0333(14) Uani 1 1 d . . .
C17 C 0.4995(2) 0.19883(19) 0.3171(2) 0.0318(12) Uani 1 1 d . . .
C27 C 0.4613(2) 0.2403(2) 0.3134(2) 0.0373(13) Uani 1 1 d . . .
H27A H 0.4382 0.2506 0.277 0.045 Uiso 1 1 calc R . .
C37 C 0.4560(2) 0.2670(2) 0.3609(2) 0.0368(13) Uani 1 1 d . . .
C47 C 0.4881(2) 0.2520(2) 0.4147(2) 0.0404(14) Uani 1 1 d . . .
H47A H 0.4836 0.2692 0.4475 0.049 Uiso 1 1 calc R . .
C57 C 0.5265(2) 0.2119(2) 0.4197(2) 0.0403(14) Uani 1 1 d . . .
C67 C 0.5329(2) 0.1864(2) 0.3714(2) 0.0353(13) Uani 1 1 d . . .
H67A H 0.561 0.1598 0.376 0.042 Uiso 1 1 calc R . .
C77 C 0.4151(3) 0.3109(2) 0.3560(2) 0.0484(15) Uani 1 1 d . . .
C87 C 0.5604(3) 0.1924(3) 0.4772(3) 0.0581(17) Uani 1 1 d . . .
C97 C 0.5236(2) 0.10903(19) 0.2721(2) 0.0317(12) Uani 1 1 d . . .
C107 C 0.5038(2) 0.0807(2) 0.3120(2) 0.0403(14) Uani 1 1 d . . .
H10K H 0.4851 0.0981 0.3364 0.048 Uiso 1 1 calc R . .
C117 C 0.5105(2) 0.0285(2) 0.3169(2) 0.0411(14) Uani 1 1 d . . .
C127 C 0.5354(2) 0.0013(2) 0.2805(2) 0.0418(14) Uani 1 1 d . . .
H12M H 0.5393 -0.0347 0.2834 0.05 Uiso 1 1 calc R . .
C137 C 0.5541(2) 0.0278(2) 0.2403(2) 0.0395(14) Uani 1 1 d . . .
C147 C 0.5486(2) 0.0803(2) 0.2368(2) 0.0368(13) Uani 1 1 d . . .
H14A H 0.5626 0.0976 0.2089 0.044 Uiso 1 1 calc R . .
C157 C 0.4906(4) 0.0009(3) 0.3607(3) 0.071(2) Uani 1 1 d . . .
C167 C 0.5812(3) 0.0006(2) 0.2009(3) 0.0583(18) Uani 1 1 d . . .
C177 C 0.5661(2) 0.20091(19) 0.2478(2) 0.0301(12) Uani 1 1 d . . .
C187 C 0.6242(2) 0.1844(2) 0.2640(2) 0.0360(13) Uani 1 1 d . . .
H18A H 0.6331 0.1526 0.283 0.043 Uiso 1 1 calc R . .
C197 C 0.6699(2) 0.2132(2) 0.2532(2) 0.0421(14) Uani 1 1 d . . .
C207 C 0.6589(3) 0.2597(2) 0.2265(2) 0.0444(15) Uani 1 1 d . . .
H20A H 0.69 0.2792 0.2192 0.053 Uiso 1 1 calc R . .
C217 C 0.6012(2) 0.2776(2) 0.2104(2) 0.0380(13) Uani 1 1 d . A .
C227 C 0.5568(2) 0.2483(2) 0.2213(2) 0.0360(13) Uani 1 1 d . . .
H22A H 0.5178 0.2612 0.21 0.043 Uiso 1 1 calc R . .
C237 C 0.7313(3) 0.1921(3) 0.2687(3) 0.0645(19) Uani 1 1 d . . .
C247 C 0.5885(3) 0.3274(3) 0.1815(3) 0.0623(19) Uani 1 1 d . . .
F167 F 0.6339(4) 0.3606(4) 0.1955(4) 0.077(3) Uiso 0.5 1 d P A 1
F177 F 0.5388(3) 0.3510(3) 0.1900(3) 0.0535(18) Uiso 0.5 1 d P A 1
F187 F 0.5724(5) 0.3241(4) 0.1263(4) 0.089(3) Uiso 0.5 1 d P A 1
F16A F 0.6175(4) 0.3668(3) 0.2097(3) 0.067(3) Uiso 0.5 1 d P A 2
F17A F 0.5360(4) 0.3364(4) 0.1580(4) 0.089(3) Uiso 0.5 1 d P A 2
F18A F 0.6094(4) 0.3259(3) 0.1313(3) 0.064(2) Uiso 0.5 1 d P A 2
C257 C 0.4541(2) 0.17139(19) 0.2048(2) 0.0306(12) Uani 1 1 d . . .
C267 C 0.4631(2) 0.16973(19) 0.1509(2) 0.0333(12) Uani 1 1 d . . .
H26A H 0.5022 0.1724 0.1477 0.04 Uiso 1 1 calc R . .
C277 C 0.4176(2) 0.1643(2) 0.1015(2) 0.0370(13) Uani 1 1 d . . .
C287 C 0.3607(3) 0.1607(2) 0.1049(2) 0.0426(14) Uani 1 1 d . . .
H28A H 0.3292 0.1575 0.0715 0.051 Uiso 1 1 calc R . .
C297 C 0.3501(2) 0.1618(2) 0.1577(2) 0.0385(13) Uani 1 1 d . B .
C307 C 0.3958(2) 0.1668(2) 0.2066(2) 0.0375(13) Uani 1 1 d . . .
H30A H 0.3872 0.1672 0.2423 0.045 Uiso 1 1 calc R . .
C317 C 0.4325(3) 0.1572(2) 0.0464(2) 0.0481(15) Uani 1 1 d . . .
C327 C 0.2882(3) 0.1569(3) 0.1619(3) 0.0602(18) Uani 1 1 d . . .
F227 F 0.2840(4) 0.1549(3) 0.2171(3) 0.0678(16) Uiso 0.5 1 d PU B 1
F237 F 0.2614(4) 0.2033(3) 0.1592(3) 0.0706(16) Uiso 0.5 1 d PU B 1
F247 F 0.2534(4) 0.1329(4) 0.1150(4) 0.090(2) Uiso 0.5 1 d P B 1
F22A F 0.2805(4) 0.1309(3) 0.2014(3) 0.0678(16) Uiso 0.5 1 d PU B 2
F23A F 0.2507(4) 0.1872(3) 0.1307(3) 0.0706(16) Uiso 0.5 1 d PU B 2
F24A F 0.2653(4) 0.1100(4) 0.1436(4) 0.090(2) Uiso 0.5 1 d P B 2
F17 F 0.3987(2) 0.33021(17) 0.30502(16) 0.105 Uani 1 1 d . . .
F27 F 0.36720(19) 0.29962(16) 0.3716(2) 0.095 Uani 1 1 d . . .
F37 F 0.4383(2) 0.34947(15) 0.3898(2) 0.092 Uani 1 1 d . . .
F47 F 0.5660(2) 0.22769(19) 0.51737(16) 0.108 Uani 1 1 d . . .
F57 F 0.5329(2) 0.15324(19) 0.49402(18) 0.099 Uani 1 1 d . . .
F67 F 0.61334(17) 0.17529(17) 0.47840(15) 0.079 Uani 1 1 d . . .
F77 F 0.6363(2) 0.0116(2) 0.2076(3) 0.145 Uani 1 1 d . . .
F87 F 0.5568(3) 0.0121(2) 0.14661(18) 0.114 Uani 1 1 d . . .
F97 F 0.5794(3) -0.04876(15) 0.2032(2) 0.11 Uani 1 1 d . . .
F107 F 0.5291(4) 0.0020(4) 0.4090(3) 0.244 Uani 1 1 d . . .
F117 F 0.4824(4) -0.04537(19) 0.3546(3) 0.179 Uani 1 1 d . . .
F127 F 0.4498(4) 0.0184(3) 0.3747(4) 0.251 Uani 1 1 d . . .
F137 F 0.7397(2) 0.1592(2) 0.2322(3) 0.138 Uani 1 1 d . . .
F147 F 0.74487(17) 0.17039(17) 0.3193(2) 0.088 Uani 1 1 d . . .
F157 F 0.77191(17) 0.22819(18) 0.2729(2) 0.1 Uani 1 1 d . . .
F197 F 0.4521(2) 0.10994(15) 0.04141(15) 0.08 Uani 1 1 d . . .
F207 F 0.47588(17) 0.18825(16) 0.04129(14) 0.073 Uani 1 1 d . . .
F217 F 0.38766(16) 0.16528(15) 0.00155(13) 0.066 Uani 1 1 d . . .
B2 B 1.0048(3) -0.1904(3) 0.2756(3) 0.0387(16) Uani 1 1 d . . .
C18 C 0.9906(2) -0.1291(2) 0.2733(2) 0.0352(13) Uani 1 1 d . . .
C28 C 1.0175(2) -0.0936(2) 0.2456(2) 0.0367(13) Uani 1 1 d . . .
H28B H 1.0445 -0.1055 0.2259 0.044 Uiso 1 1 calc R . .
C38 C 1.0064(2) -0.0419(2) 0.2458(2) 0.0411(14) Uani 1 1 d . . .
C48 C 0.9676(2) -0.0231(2) 0.2741(2) 0.0447(15) Uani 1 1 d . . .
H48A H 0.9591 0.0123 0.2736 0.054 Uiso 1 1 calc R . .
C58 C 0.9416(2) -0.0564(2) 0.3028(2) 0.0405(14) Uani 1 1 d . . .
C68 C 0.9528(2) -0.1081(2) 0.3024(2) 0.0411(14) Uani 1 1 d . . .
H68A H 0.9339 -0.1302 0.3228 0.049 Uiso 1 1 calc R . .
C78 C 1.0365(3) -0.0066(2) 0.2154(3) 0.0547(16) Uani 1 1 d . . .
C88 C 0.9000(3) -0.0378(3) 0.3351(3) 0.0576(17) Uani 1 1 d . . .
C98 C 1.0163(2) -0.2138(2) 0.2162(2) 0.0362(13) Uani 1 1 d . . .
C108 C 0.9950(2) -0.1907(2) 0.1641(2) 0.0385(13) Uani 1 1 d . . .
H10L H 0.9772 -0.158 0.1624 0.046 Uiso 1 1 calc R . .
C118 C 0.9985(2) -0.2136(2) 0.1139(2) 0.0406(14) Uani 1 1 d . . .
C128 C 1.0239(2) -0.2614(2) 0.1144(2) 0.0439(15) Uani 1 1 d . . .
H12N H 1.027 -0.2771 0.0803 0.053 Uiso 1 1 calc R . .
C138 C 1.0445(2) -0.2854(2) 0.1661(2) 0.0411(14) Uani 1 1 d . C .
C148 C 1.0412(2) -0.2616(2) 0.2159(2) 0.0393(14) Uani 1 1 d . . .
H14B H 1.0565 -0.2787 0.251 0.047 Uiso 1 1 calc R . .
C158 C 0.9747(3) -0.1856(3) 0.0593(2) 0.0563(17) Uani 1 1 d . . .
C168 C 1.0684(4) -0.3385(3) 0.1681(2) 0.079(3) Uani 1 1 d . . .
F108 F 1.1232(3) -0.3431(3) 0.2049(3) 0.0536(17) Uiso 0.5 1 d P C 1
F118 F 1.0741(5) -0.3562(4) 0.1202(4) 0.091(3) Uiso 0.5 1 d P C 1
F128 F 1.0400(3) -0.3724(3) 0.1942(3) 0.0519(17) Uiso 0.5 1 d P C 1
F10B F 1.1184(5) -0.3360(4) 0.1497(5) 0.119(3) Uiso 0.5 1 d P C 2
F11B F 1.0398(4) -0.3664(3) 0.1244(4) 0.081(3) Uiso 0.5 1 d P C 2
F12B F 1.0820(8) -0.3585(6) 0.2127(7) 0.171(6) Uiso 0.5 1 d P C 2
C178 C 1.0633(2) -0.19733(19) 0.3302(2) 0.0337(13) Uani 1 1 d . . .
C188 C 1.0575(2) -0.1977(2) 0.3858(2) 0.0368(13) Uani 1 1 d . . .
H18B H 1.0193 -0.1968 0.3913 0.044 Uiso 1 1 calc R . .
C198 C 1.1057(2) -0.1994(2) 0.4328(2) 0.0375(13) Uani 1 1 d . . .
C208 C 1.1627(2) -0.19975(19) 0.4263(2) 0.0372(13) Uani 1 1 d . . .
H20B H 1.1959 -0.2005 0.4583 0.045 Uiso 1 1 calc R . .
C218 C 1.1695(2) -0.1989(2) 0.3721(2) 0.0366(13) Uani 1 1 d . . .
C228 C 1.1207(2) -0.1986(2) 0.3251(2) 0.0363(13) Uani 1 1 d . . .
H22B H 1.1268 -0.1993 0.2882 0.044 Uiso 1 1 calc R . .
C238 C 1.0971(3) -0.2039(3) 0.4910(2) 0.0509(16) Uani 1 1 d . . .
C248 C 1.2297(3) -0.2007(2) 0.3647(2) 0.0465(15) Uani 1 1 d . . .
C258 C 0.9491(2) -0.2243(2) 0.2827(2) 0.0365(13) Uani 1 1 d . . .
C268 C 0.8921(2) -0.2122(2) 0.2500(2) 0.0374(13) Uani 1 1 d . . .
H26B H 0.8867 -0.1828 0.2265 0.045 Uiso 1 1 calc R . .
C278 C 0.8435(2) -0.2413(2) 0.2508(2) 0.0401(14) Uani 1 1 d . D .
C288 C 0.8493(2) -0.2843(2) 0.2838(2) 0.0411(14) Uani 1 1 d . . .
H28C H 0.8159 -0.3041 0.2848 0.049 Uiso 1 1 calc R . .
C298 C 0.9048(2) -0.2982(2) 0.3157(2) 0.0375(13) Uani 1 1 d . E .
C308 C 0.9534(2) -0.2685(2) 0.3146(2) 0.0350(13) Uani 1 1 d . . .
H30B H 0.9911 -0.2791 0.3367 0.042 Uiso 1 1 calc R . .
C318 C 0.7846(3) -0.2251(3) 0.2155(3) 0.0587(18) Uani 1 1 d . . .
F198 F 0.7594(4) -0.1945(4) 0.2406(4) 0.083(3) Uiso 0.5 1 d P D 1
F208 F 0.7866(3) -0.2116(3) 0.1614(3) 0.055(2) Uiso 0.5 1 d P D 1
F218 F 0.7462(3) -0.2666(3) 0.2028(3) 0.0558(18) Uiso 0.5 1 d P D 1
F19B F 0.7729(3) -0.1736(3) 0.2211(3) 0.061(2) Uiso 0.5 1 d P D 2
F20B F 0.7736(5) -0.2319(4) 0.1635(5) 0.097(4) Uiso 0.5 1 d P D 2
F21B F 0.7380(5) -0.2450(4) 0.2304(4) 0.104(3) Uiso 0.5 1 d P D 2
C328 C 0.9127(3) -0.3435(2) 0.3527(3) 0.0544(17) Uani 1 1 d . . .
F228 F 0.8826(4) -0.3851(3) 0.3279(4) 0.085(2) Uiso 0.5 1 d PD E 1
F238 F 0.8898(3) -0.3388(3) 0.3977(3) 0.069(2) Uiso 0.5 1 d PD E 1
F248 F 0.9671(4) -0.3633(4) 0.3708(4) 0.084(3) Uiso 0.5 1 d PD E 1
F22B F 0.9290(5) -0.3831(4) 0.3253(4) 0.102(3) Uiso 0.5 1 d P E 2
F23B F 0.8642(5) -0.3608(4) 0.3602(5) 0.104(3) Uiso 0.5 1 d P E 2
F24B F 0.9566(4) -0.3416(3) 0.3980(4) 0.077(2) Uiso 0.5 1 d P E 2
F18 F 1.09183(19) 0.0019(2) 0.24241(17) 0.101 Uani 1 1 d . . .
F28 F 1.0400(2) -0.02337(19) 0.16510(16) 0.096 Uani 1 1 d . . .
F38 F 1.0111(3) 0.0376(2) 0.2036(3) 0.156 Uani 1 1 d . . .
F48 F 0.8958(2) 0.01264(16) 0.3360(2) 0.104 Uani 1 1 d . . .
F58 F 0.84661(19) -0.0538(2) 0.3146(2) 0.114 Uani 1 1 d . . .
F68 F 0.9154(2) -0.0514(2) 0.3886(2) 0.123 Uani 1 1 d . . .
F78 F 1.0060(2) -0.1454(2) 0.05463(18) 0.111 Uani 1 1 d . . .
F88 F 0.92035(18) -0.16811(17) 0.05331(16) 0.081 Uani 1 1 d . . .
F98 F 0.9698(2) -0.21482(17) 0.01362(14) 0.088 Uani 1 1 d . . .
F138 F 1.13848(18) -0.18064(18) 0.53034(14) 0.084 Uani 1 1 d . . .
F148 F 1.04657(17) -0.18393(17) 0.49467(14) 0.073 Uani 1 1 d . . .
F158 F 1.0962(2) -0.25195(15) 0.50738(16) 0.088 Uani 1 1 d . . .
F168 F 1.27037(16) -0.18103(18) 0.40888(16) 0.08 Uani 1 1 d . . .
F178 F 1.24765(18) -0.24794(14) 0.3580(2) 0.081 Uani 1 1 d . . .
F188 F 1.23508(14) -0.17470(13) 0.31931(14) 0.053 Uani 1 1 d . . .

loop_
_atom_site_aniso_label
_atom_site_aniso_U_11
_atom_site_aniso_U_22
_atom_site_aniso_U_33
_atom_site_aniso_U_23
_atom_site_aniso_U_13
_atom_site_aniso_U_12
Fe1 0.0426(5) 0.0259(4) 0.0315(4) 0.0024(3) 0.0071(3) -0.0004(4)
N11 0.037(3) 0.029(3) 0.036(3) -0.001(2) 0.009(2) 0.001(2)
N21 0.030(2) 0.025(2) 0.035(3) -0.0011(19) 0.008(2) -0.0009(19)
O1 0.056(3) 0.030(2) 0.032(2) 0.0042(16) 0.0095(17) -0.0018(18)
C1 0.065(5) 0.067(5) 0.064(4) 0.025(4) 0.016(4) 0.018(4)
C2 0.065(4) 0.031(3) 0.046(4) 0.007(3) 0.016(3) 0.005(3)
C3 0.074(5) 0.040(4) 0.039(3) 0.002(3) 0.011(3) 0.001(3)
C4 0.125(7) 0.069(5) 0.051(4) 0.001(4) 0.045(4) 0.005(5)
C11 0.048(4) 0.042(4) 0.044(4) -0.010(3) -0.006(3) 0.000(3)
C21 0.035(3) 0.037(4) 0.040(3) -0.003(3) 0.006(3) 0.003(3)
C31 0.044(4) 0.035(3) 0.032(3) 0.005(3) 0.003(2) 0.005(3)
C41 0.033(3) 0.033(3) 0.034(3) 0.002(2) 0.008(2) 0.007(2)
C51 0.049(4) 0.030(3) 0.040(3) 0.005(3) 0.006(3) 0.003(3)
C61 0.056(5) 0.059(5) 0.068(5) -0.015(4) -0.014(3) 0.004(4)
C71 0.094(6) 0.075(5) 0.044(4) -0.020(4) 0.019(4) -0.012(4)
C81 0.077(5) 0.044(4) 0.062(4) -0.022(3) -0.011(4) 0.009(4)
C91 0.068(5) 0.046(4) 0.068(5) 0.006(3) -0.015(4) 0.013(3)
C101 0.105(6) 0.049(4) 0.072(5) 0.016(4) 0.047(4) 0.007(4)
C111 0.066(4) 0.025(3) 0.053(4) 0.006(3) 0.005(3) -0.005(3)
C12 0.040(3) 0.025(3) 0.039(3) -0.002(2) 0.003(3) -0.002(3)
C22 0.043(3) 0.033(3) 0.034(3) -0.004(3) 0.004(2) 0.007(3)
C32 0.054(4) 0.034(4) 0.059(4) 0.001(3) 0.014(3) 0.011(3)
C42 0.072(5) 0.026(3) 0.074(5) 0.008(3) 0.008(4) 0.007(3)
C52 0.056(4) 0.036(4) 0.066(4) 0.006(3) 0.013(3) -0.009(3)
C62 0.044(4) 0.028(3) 0.055(4) 0.000(3) 0.007(3) -0.002(3)
C72 0.061(4) 0.038(3) 0.038(3) 0.005(3) 0.020(3) 0.013(3)
C82 0.055(4) 0.081(5) 0.056(4) -0.006(4) 0.024(3) -0.016(4)
C92 0.094(6) 0.071(5) 0.061(4) 0.003(4) 0.042(4) 0.021(4)
C102 0.047(4) 0.040(4) 0.087(5) 0.010(3) 0.024(4) -0.006(3)
C112 0.049(5) 0.084(6) 0.141(8) -0.007(5) 0.025(5) -0.007(4)
C122 0.079(5) 0.061(5) 0.104(6) 0.000(4) 0.054(5) -0.006(4)
C13 0.035(3) 0.018(3) 0.038(3) 0.002(2) 0.007(2) -0.001(2)
C23 0.045(4) 0.026(3) 0.042(3) 0.001(3) 0.007(3) 0.004(3)
C33 0.047(4) 0.036(3) 0.051(4) -0.003(3) 0.001(3) 0.000(3)
C43 0.072(5) 0.037(4) 0.038(3) -0.014(3) 0.004(3) 0.001(3)
C53 0.068(5) 0.032(3) 0.046(4) -0.003(3) 0.021(3) 0.008(3)
C63 0.043(4) 0.028(3) 0.043(3) 0.001(3) 0.014(3) 0.005(3)
C73 0.033(3) 0.049(4) 0.055(4) -0.002(3) 0.011(3) -0.003(3)
C83 0.045(4) 0.053(4) 0.076(5) -0.002(3) 0.011(3) 0.000(3)
C93 0.054(5) 0.070(5) 0.102(6) 0.024(4) 0.030(4) -0.002(4)
C103 0.042(4) 0.042(4) 0.059(4) 0.001(3) 0.021(3) -0.001(3)
C113 0.053(4) 0.060(5) 0.085(5) 0.001(4) 0.030(4) 0.008(3)
C123 0.057(5) 0.052(5) 0.129(7) 0.000(4) 0.043(5) 0.000(4)
Fe2 0.0444(5) 0.0527(6) 0.0465(5) 0.0057(4) 0.0163(4) 0.0129(4)
O2 0.061(3) 0.079(3) 0.048(3) 0.006(2) 0.020(2) 0.021(2)
N14 0.035(3) 0.056(3) 0.041(3) 0.006(2) 0.006(2) 0.009(2)
N24 0.047(3) 0.043(3) 0.035(3) -0.002(2) 0.010(2) 0.009(2)
C5 0.056(5) 0.120(7) 0.113(7) -0.012(6) 0.035(5) -0.003(5)
C6 0.040(4) 0.102(6) 0.070(5) 0.007(4) 0.011(3) 0.020(4)
C7 0.084(6) 0.107(7) 0.053(4) 0.005(4) 0.033(4) 0.012(5)
C8 0.098(7) 0.143(9) 0.080(6) -0.036(6) 0.023(5) 0.041(6)
C14 0.052(5) 0.150(8) 0.056(5) 0.021(5) 0.023(4) 0.018(5)
C24 0.044(4) 0.090(5) 0.052(4) 0.005(4) 0.018(3) 0.013(4)
C34 0.044(4) 0.113(6) 0.049(4) 0.008(4) 0.014(3) 0.028(4)
C44 0.049(4) 0.068(5) 0.043(4) -0.007(3) 0.004(3) 0.014(3)
C54 0.064(5) 0.095(6) 0.059(5) 0.004(4) 0.006(4) 0.038(4)
C64 0.081(6) 0.187(10) 0.055(5) 0.048(6) 0.030(4) 0.033(6)
C74 0.105(7) 0.214(12) 0.058(5) 0.004(6) 0.037(5) 0.066(8)
C84 0.070(7) 0.269(16) 0.130(9) 0.087(10) 0.028(6) -0.033(8)
C94 0.147(9) 0.132(9) 0.087(6) -0.020(6) 0.003(6) 0.096(8)
C104 0.045(5) 0.163(9) 0.096(6) 0.020(6) 0.018(4) 0.024(5)
C114 0.068(5) 0.110(7) 0.064(5) 0.016(4) 0.003(4) 0.048(5)
C15 0.042(4) 0.049(4) 0.045(4) 0.009(3) 0.010(3) 0.009(3)
C25 0.066(5) 0.059(5) 0.047(4) 0.006(3) 0.021(3) 0.009(4)
C35 0.080(5) 0.057(5) 0.055(4) 0.006(4) 0.019(4) 0.030(4)
C45 0.064(5) 0.080(6) 0.066(5) 0.008(4) 0.009(4) 0.027(5)
C55 0.049(4) 0.075(5) 0.072(5) -0.011(4) 0.005(3) 0.008(4)
C65 0.037(4) 0.063(4) 0.052(4) 0.003(3) 0.003(3) 0.008(3)
C75 0.105(7) 0.059(5) 0.075(5) 0.010(4) 0.005(5) -0.009(5)
C85 0.152(10) 0.088(7) 0.102(7) -0.037(6) 0.020(7) 0.003(6)
C95 0.234(15) 0.103(8) 0.122(9) 0.035(7) 0.011(9) -0.090(9)
C105 0.079(5) 0.052(5) 0.077(5) -0.009(4) 0.014(4) 0.011(4)
C115 0.215(14) 0.063(6) 0.248(15) 0.014(8) 0.156(12) 0.002(7)
C125 0.120(8) 0.117(8) 0.131(8) -0.068(7) -0.037(7) 0.048(7)
C16 0.051(4) 0.038(4) 0.043(4) -0.004(3) 0.007(3) 0.011(3)
C26 0.054(4) 0.050(4) 0.053(4) -0.011(3) 0.005(3) 0.010(3)
C36 0.077(5) 0.087(6) 0.053(5) -0.024(4) 0.005(4) 0.010(5)
C46 0.110(7) 0.109(7) 0.050(5) 0.008(5) 0.029(5) 0.022(6)
C56 0.096(6) 0.074(6) 0.066(5) 0.016(4) 0.030(4) 0.016(5)
C66 0.072(5) 0.057(5) 0.052(4) 0.010(3) 0.022(3) 0.010(4)
C76 0.056(5) 0.057(5) 0.082(5) -0.022(4) 0.012(4) -0.002(4)
C86 0.107(8) 0.063(6) 0.188(11) 0.003(6) 0.034(7) -0.007(6)
C96 0.108(9) 0.236(15) 0.134(10) -0.043(9) 0.006(7) -0.096(10)
C106 0.103(7) 0.045(5) 0.088(6) -0.004(4) 0.022(5) -0.013(4)
C116 0.161(11) 0.052(6) 0.179(11) 0.015(6) 0.039(8) 0.012(6)
C126 0.086(8) 0.080(7) 0.205(12) -0.024(7) -0.003(7) -0.008(6)
B1 0.033(4) 0.033(4) 0.036(4) 0.005(3) 0.012(3) 0.004(3)
C17 0.033(3) 0.029(3) 0.035(3) 0.001(2) 0.012(2) -0.004(2)
C27 0.047(4) 0.035(3) 0.032(3) 0.000(2) 0.014(3) -0.003(3)
C37 0.043(3) 0.033(3) 0.035(3) 0.004(2) 0.013(3) 0.003(3)
C47 0.047(4) 0.044(4) 0.034(3) -0.006(3) 0.018(3) 0.002(3)
C57 0.047(4) 0.047(4) 0.027(3) 0.005(3) 0.011(3) -0.004(3)
C67 0.033(3) 0.036(3) 0.037(3) 0.005(3) 0.009(2) 0.003(3)
C77 0.060(4) 0.040(4) 0.048(4) -0.007(3) 0.021(3) 0.009(3)
C87 0.059(4) 0.074(5) 0.039(4) 0.002(3) 0.009(3) 0.004(4)
C97 0.031(3) 0.032(3) 0.031(3) 0.002(2) 0.005(2) -0.001(2)
C107 0.039(3) 0.036(4) 0.050(3) -0.006(3) 0.019(3) -0.002(3)
C117 0.046(4) 0.034(3) 0.045(3) 0.002(3) 0.014(3) -0.004(3)
C127 0.043(4) 0.028(3) 0.051(4) 0.002(3) 0.008(3) -0.001(3)
C137 0.036(3) 0.038(4) 0.043(3) -0.001(3) 0.009(3) 0.003(3)
C147 0.037(3) 0.036(3) 0.038(3) 0.000(3) 0.011(2) -0.003(3)
C157 0.111(6) 0.048(4) 0.069(5) 0.007(3) 0.052(4) -0.006(4)
C167 0.071(5) 0.046(4) 0.065(4) -0.001(3) 0.031(4) 0.014(3)
C177 0.031(3) 0.035(3) 0.024(3) -0.003(2) 0.008(2) 0.002(2)
C187 0.038(3) 0.039(3) 0.032(3) 0.005(2) 0.011(2) 0.000(3)
C197 0.032(3) 0.051(4) 0.045(3) 0.002(3) 0.012(3) 0.001(3)
C207 0.044(4) 0.051(4) 0.042(3) 0.005(3) 0.017(3) -0.013(3)
C217 0.045(4) 0.034(3) 0.035(3) 0.005(3) 0.011(3) -0.007(3)
C227 0.037(3) 0.037(3) 0.032(3) 0.001(3) 0.007(2) 0.001(3)
C237 0.043(4) 0.070(5) 0.083(5) 0.009(4) 0.020(3) -0.001(3)
C247 0.051(4) 0.077(5) 0.047(4) 0.007(4) -0.007(3) -0.024(4)
C257 0.033(3) 0.026(3) 0.038(3) 0.002(2) 0.017(2) 0.005(2)
C267 0.031(3) 0.032(3) 0.039(3) 0.001(2) 0.015(2) 0.004(2)
C277 0.034(3) 0.036(3) 0.040(3) 0.001(3) 0.008(3) 0.002(3)
C287 0.045(4) 0.039(3) 0.039(3) 0.000(3) 0.004(3) 0.000(3)
C297 0.024(3) 0.037(3) 0.055(4) 0.001(3) 0.012(3) 0.000(2)
C307 0.044(4) 0.035(3) 0.039(3) 0.000(3) 0.021(3) 0.000(3)
C317 0.055(4) 0.056(4) 0.032(3) 0.001(3) 0.009(3) 0.002(3)
C327 0.052(4) 0.063(5) 0.061(4) 0.011(4) 0.007(3) 0.001(4)
F17 0.171 0.093 0.053 0.02 0.032 0.087
F27 0.073 0.072 0.155 0.009 0.054 0.024
F37 0.104 0.051 0.112 -0.024 0.016 0.014
F47 0.15 0.122 0.035 -0.01 -0.006 0.05
F57 0.097 0.125 0.07 0.052 0.015 0.003
F67 0.061 0.112 0.055 0.014 -0.001 0.023
F77 0.087 0.164 0.213 -0.096 0.092 -0.015
F87 0.175 0.119 0.061 -0.003 0.05 0.055
F97 0.195 0.048 0.117 -0.01 0.093 0.023
F107 0.284 0.354 0.081 0.086 0.028 -0.16
F117 0.354 0.059 0.194 -0.003 0.193 -0.069
F127 0.313 0.172 0.405 0.187 0.332 0.134
F137 0.068 0.177 0.16 -0.08 0.018 0.05
F147 0.052 0.094 0.117 0.051 0.019 0.021
F157 0.038 0.107 0.153 0.045 0.023 -0.005
F197 0.114 0.075 0.056 -0.007 0.032 0.036
F207 0.071 0.108 0.045 0.006 0.024 -0.017
F217 0.067 0.086 0.037 0 0.002 0.007
B2 0.038(4) 0.046(4) 0.037(4) -0.006(3) 0.019(3) -0.003(3)
C18 0.035(3) 0.045(3) 0.026(3) -0.004(2) 0.009(2) -0.004(3)
C28 0.035(3) 0.041(4) 0.034(3) -0.007(3) 0.010(2) -0.001(3)
C38 0.036(3) 0.047(4) 0.036(3) 0.002(3) 0.004(3) -0.006(3)
C48 0.041(4) 0.034(3) 0.056(4) -0.001(3) 0.009(3) 0.001(3)
C58 0.037(3) 0.041(4) 0.045(3) -0.007(3) 0.014(3) 0.000(3)
C68 0.040(3) 0.049(4) 0.036(3) -0.003(3) 0.013(3) -0.002(3)
C78 0.053(4) 0.051(4) 0.065(4) 0.009(3) 0.023(3) -0.003(3)
C88 0.058(4) 0.056(4) 0.067(4) -0.011(3) 0.030(3) 0.000(3)
C98 0.032(3) 0.047(4) 0.030(3) -0.003(3) 0.009(2) -0.003(3)
C108 0.037(3) 0.039(3) 0.040(3) -0.002(3) 0.012(3) 0.000(3)
C118 0.036(3) 0.059(4) 0.026(3) -0.002(3) 0.009(2) -0.005(3)
C128 0.047(4) 0.057(4) 0.030(3) -0.007(3) 0.015(3) 0.005(3)
C138 0.043(4) 0.043(4) 0.041(3) -0.009(3) 0.016(3) 0.001(3)
C148 0.041(3) 0.049(4) 0.029(3) 0.000(3) 0.011(2) 0.000(3)
C158 0.060(4) 0.068(5) 0.039(4) 0.002(3) 0.010(3) 0.000(3)
C168 0.103(6) 0.124(7) 0.013(3) -0.005(4) 0.023(4) 0.053(5)
C178 0.040(3) 0.032(3) 0.034(3) -0.004(2) 0.017(2) -0.002(2)
C188 0.040(3) 0.038(3) 0.039(3) -0.004(3) 0.020(3) -0.007(3)
C198 0.052(4) 0.033(3) 0.031(3) -0.001(2) 0.016(3) -0.011(3)
C208 0.047(4) 0.030(3) 0.035(3) 0.004(2) 0.012(3) -0.005(3)
C218 0.043(3) 0.031(3) 0.040(3) 0.003(2) 0.018(3) 0.000(3)
C228 0.049(4) 0.035(3) 0.031(3) 0.001(2) 0.022(3) -0.002(3)
C238 0.052(4) 0.068(4) 0.036(3) 0.002(3) 0.017(3) -0.015(3)
C248 0.043(4) 0.044(4) 0.054(4) 0.004(3) 0.016(3) 0.000(3)
C258 0.038(3) 0.044(4) 0.030(3) -0.013(3) 0.013(2) -0.002(3)
C268 0.044(4) 0.040(3) 0.029(3) -0.010(2) 0.011(3) 0.000(3)
C278 0.031(3) 0.051(4) 0.038(3) -0.012(3) 0.009(3) -0.002(3)
C288 0.040(4) 0.040(4) 0.048(4) -0.016(3) 0.020(3) -0.009(3)
C298 0.041(4) 0.035(3) 0.041(3) -0.005(3) 0.019(3) -0.003(3)
C308 0.033(3) 0.036(3) 0.037(3) -0.010(3) 0.013(2) 0.001(3)
C318 0.050(4) 0.073(5) 0.058(4) -0.024(4) 0.023(3) -0.008(4)
C328 0.035(4) 0.045(4) 0.090(5) -0.016(4) 0.028(3) -0.015(3)
F18 0.076 0.14 0.074 0.026 0 -0.063
F28 0.107 0.128 0.055 0.011 0.028 -0.052
F38 0.163 0.083 0.28 0.096 0.157 0.045
F48 0.121 0.062 0.161 -0.018 0.091 0.01
F58 0.055 0.141 0.163 -0.067 0.058 -0.021
F68 0.146 0.168 0.08 0.025 0.076 0.08
F78 0.114 0.128 0.07 0.048 -0.012 -0.054
F88 0.079 0.093 0.062 0.012 0.003 0.022
F98 0.119 0.108 0.031 0.002 0.008 0.032
F138 0.079 0.142 0.034 -0.018 0.018 -0.041
F148 0.074 0.115 0.042 0.001 0.033 0.004
F158 0.149 0.068 0.065 0.023 0.058 -0.001
F168 0.04 0.133 0.065 -0.006 0.011 -0.014
F178 0.08 0.049 0.138 0.024 0.068 0.026
F188 0.051 0.057 0.063 0.012 0.034 0.005

loop_
_geom_bond_atom_site_label_1
_geom_bond_atom_site_label_2
_geom_bond_distance
_geom_bond_site_symmetry_2
_geom_bond_publ_flag
Fe1 N11 1.941(4) . ?
Fe1 N21 1.945(4) . ?
Fe1 O1 1.977(3) . ?
N11 C21 1.343(7) . ?
N11 C12 1.446(7) . ?
N21 C41 1.332(6) . ?
N21 C13 1.438(6) . ?
O1 C3 1.475(6) . ?
O1 C2 1.476(6) . ?
C1 C2 1.486(9) . ?
C3 C4 1.494(9) . ?
C11 C61 1.533(9) . ?
C11 C81 1.541(8) . ?
C11 C71 1.542(9) . ?
C11 C21 1.560(8) . ?
C21 C31 1.401(7) . ?
C31 C41 1.401(7) . ?
C41 C51 1.551(7) . ?
C51 C101 1.533(8) . ?
C51 C91 1.542(8) . ?
C51 C111 1.545(8) . ?
C12 C22 1.402(7) . ?
C12 C62 1.403(8) . ?
C22 C32 1.380(8) . ?
C22 C72 1.525(8) . ?
C32 C42 1.381(9) . ?
C42 C52 1.373(9) . ?
C52 C62 1.393(8) . ?
C62 C102 1.513(8) . ?
C72 C92 1.528(8) . ?
C72 C82 1.533(8) . ?
C102 C122 1.534(9) . ?
C102 C112 1.543(9) . ?
C13 C23 1.412(7) . ?
C13 C63 1.415(7) . ?
C23 C33 1.404(8) . ?
C23 C73 1.515(8) . ?
C33 C43 1.366(8) . ?
C43 C53 1.385(9) . ?
C53 C63 1.389(8) . ?
C63 C103 1.525(8) . ?
C73 C83 1.522(8) . ?
C73 C93 1.557(8) . ?
C103 C123 1.512(9) . ?
C103 C113 1.527(8) . ?
Fe2 N14 1.934(5) . ?
Fe2 N24 1.943(5) . ?
Fe2 O2 1.978(4) . ?
O2 C7 1.480(7) . ?
O2 C6 1.495(7) . ?
N14 C24 1.331(7) . ?
N14 C15 1.447(7) . ?
N24 C44 1.334(7) . ?
N24 C16 1.438(7) . ?
C5 C6 1.486(10) . ?
C7 C8 1.461(11) . ?
C14 C84 1.517(12) . ?
C14 C64 1.526(10) . ?
C14 C74 1.558(13) . ?
C14 C24 1.568(9) . ?
C24 C34 1.411(9) . ?
C34 C44 1.389(9) . ?
C44 C54 1.565(9) . ?
C54 C94 1.524(11) . ?
C54 C104 1.543(11) . ?
C54 C114 1.556(10) . ?
C15 C25 1.398(8) . ?
C15 C65 1.411(8) . ?
C25 C35 1.411(9) . ?
C25 C75 1.498(10) . ?
C35 C45 1.378(10) . ?
C45 C55 1.368(10) . ?
C55 C65 1.381(9) . ?
C65 C105 1.538(9) . ?
C75 C95 1.535(11) . ?
C75 C85 1.540(12) . ?
C105 C115 1.528(12) . ?
C105 C125 1.534(11) . ?
C16 C26 1.404(8) . ?
C16 C66 1.418(9) . ?
C26 C36 1.396(9) . ?
C26 C76 1.501(10) . ?
C36 C46 1.374(11) . ?
C46 C56 1.359(11) . ?
C56 C66 1.385(9) . ?
C66 C106 1.500(10) . ?
C76 C96 1.519(11) . ?
C76 C86 1.550(11) . ?
C106 C116 1.524(11) . ?
C106 C126 1.526(12) . ?
B1 C17 1.632(8) . ?
B1 C177 1.646(8) . ?
B1 C257 1.646(8) . ?
B1 C97 1.652(8) . ?
C17 C67 1.392(7) . ?
C17 C27 1.401(7) . ?
C27 C37 1.392(7) . ?
C37 C47 1.390(7) . ?
C37 C77 1.487(8) . ?
C47 C57 1.373(8) . ?
C57 C67 1.400(7) . ?
C57 C87 1.510(8) . ?
C77 F17 1.305(7) . ?
C77 F27 1.322(7) . ?
C77 F37 1.330(7) . ?
C87 F67 1.322(7) . ?
C87 F47 1.332(7) . ?
C87 F57 1.336(8) . ?
C97 C147 1.392(7) . ?
C97 C107 1.402(7) . ?
C107 C117 1.382(7) . ?
C117 C127 1.390(8) . ?
C117 C157 1.470(8) . ?
C127 C137 1.373(8) . ?
C137 C147 1.384(7) . ?
C137 C167 1.477(8) . ?
C157 F127 1.199(8) . ?
C157 F117 1.232(8) . ?
C157 F107 1.284(10) . ?
C167 F97 1.297(7) . ?
C167 F77 1.300(8) . ?
C167 F87 1.333(7) . ?
C177 C187 1.390(7) . ?
C177 C227 1.393(7) . ?
C187 C197 1.401(7) . ?
C197 C207 1.375(8) . ?
C197 C237 1.503(8) . ?
C207 C217 1.395(8) . ?
C217 C227 1.382(7) . ?
C217 C247 1.479(9) . ?
C237 F137 1.295(8) . ?
C237 F147 1.324(8) . ?
C237 F157 1.332(7) . ?
C247 F17A 1.242(11) . ?
C247 F187 1.305(10) . ?
C247 F16A 1.328(10) . ?
C247 F167 1.353(11) . ?
C247 F177 1.392(10) . ?
C247 F18A 1.443(10) . ?
C257 C267 1.392(7) . ?
C257 C307 1.393(7) . ?
C267 C277 1.393(7) . ?
C277 C287 1.371(7) . ?
C277 C317 1.494(8) . ?
C287 C297 1.382(7) . ?
C297 C307 1.388(7) . ?
C297 C327 1.497(8) . ?
C317 F217 1.324(6) . ?
C317 F207 1.340(7) . ?
C317 F197 1.342(7) . ?
C327 F22A 1.236(10) . ?
C327 F23A 1.281(10) . ?
C327 F237 1.365(10) . ?
C327 F24A 1.371(11) . ?
C327 F247 1.374(11) . ?
C327 F227 1.382(10) . ?
F22A F24A 1.469(12) . ?
B2 C258 1.635(8) . ?
B2 C18 1.641(9) . ?
B2 C178 1.656(8) . ?
B2 C98 1.664(8) . ?
C18 C68 1.396(7) . ?
C18 C28 1.403(7) . ?
C28 C38 1.380(8) . ?
C38 C48 1.381(8) . ?
C38 C78 1.483(8) . ?
C48 C58 1.366(8) . ?
C58 C68 1.382(8) . ?
C58 C88 1.500(8) . ?
C78 F38 1.301(7) . ?
C78 F18 1.317(7) . ?
C78 F28 1.331(7) . ?
C88 F58 1.297(7) . ?
C88 F68 1.311(7) . ?
C88 F48 1.327(7) . ?
C98 C108 1.380(7) . ?
C98 C148 1.387(8) . ?
C108 C118 1.391(7) . ?
C118 C128 1.388(8) . ?
C118 C158 1.498(8) . ?
C128 C138 1.380(8) . ?
C138 C148 1.391(7) . ?
C138 C168 1.501(9) . ?
C158 F78 1.309(7) . ?
C158 F98 1.334(7) . ?
C158 F88 1.335(7) . ?
C168 F12B 1.177(16) . ?
C168 F118 1.300(11) . ?
C168 F11B 1.322(11) . ?
C168 F108 1.371(10) . ?
C168 F128 1.371(11) . ?
C168 F10B 1.372(13) . ?
C178 C228 1.397(7) . ?
C178 C188 1.403(7) . ?
C188 C198 1.387(7) . ?
C198 C208 1.398(7) . ?
C198 C238 1.496(7) . ?
C208 C218 1.378(7) . ?
C218 C228 1.393(7) . ?
C218 C248 1.482(8) . ?
C238 F158 1.324(7) . ?
C238 F138 1.324(7) . ?
C238 F148 1.328(7) . ?
C248 F178 1.336(7) . ?
C248 F188 1.338(6) . ?
C248 F168 1.342(7) . ?
C258 C308 1.389(7) . ?
C258 C268 1.406(7) . ?
C268 C278 1.385(7) . ?
C278 C288 1.373(8) . ?
C278 C318 1.492(9) . ?
C288 C298 1.382(8) . ?
C298 C308 1.394(7) . ?
C298 C328 1.475(8) . ?
C318 F20B 1.241(12) . ?
C318 F198 1.254(10) . ?
C318 F21B 1.354(11) . ?
C318 F208 1.382(10) . ?
C318 F19B 1.393(10) . ?
C318 F218 1.400(9) . ?
C328 F23B 1.291(11) . ?
C328 F24B 1.302(10) . ?
C328 F22B 1.347(11) . ?
C328 F248 1.348(10) . ?
C328 F228 1.355(10) . ?
C328 F238 1.358(9) . ?
